data_7215643
loop_
_publ_author_name
'Son, Ho-Jin'
'Han, Won-Sik'
'Wee, Kyung Ryang'
'Lee, Su-Hyun'
'Hwang, Ah-Reum'
'Kwon, Soonnam'
'Cho, Dae Won'
'Suh, Il-Hwan'
'Kang, Sang Ook'

_publ_section_title
;
 Intermolecular peripheral 2,5-bipyridyl interactions by cyclization of
 1,1&#x2032;-silanylene unit of 2,3,4,5-aryl substituted siloles: enhanced
 thermal stability, high charge carrier mobility, and their application to
 electron transporting layers for OLEDs
;
_journal_issue 47
_journal_name_full 'Journal of Materials Chemistry'
_journal_page_first 8964
_journal_paper_doi 10.1039/b915214h
_journal_volume 19
_journal_year 2009
_chemical_formula_moiety 'C40 H32 N4 Si'
_chemical_formula_sum 'C40 H32 N4 Si'
_chemical_formula_weight 596.79
_chemical_name_systematic
;
?
;
_space_group_IT_number 15
_symmetry_cell_setting monoclinic
_symmetry_space_group_name_Hall '-C 2yc'
_symmetry_space_group_name_H-M 'C 1 2/c 1'
_atom_sites_solution_hydrogens geom
_atom_sites_solution_primary direct
_atom_sites_solution_secondary difmap
_audit_creation_method SHELXL-97
_cell_angle_alpha 90.00
_cell_angle_beta 96.596(5)
_cell_angle_gamma 90.00
_cell_formula_units_Z 4
_cell_length_a 23.862(5)
_cell_length_b 12.213(3)
_cell_length_c 10.898(2)
_cell_measurement_reflns_used 1963
_cell_measurement_temperature 293(2)
_cell_measurement_theta_max 20.974
_cell_measurement_theta_min 2.586
_cell_volume 3154.9(12)
_computing_cell_refinement 'SMART (Bruker, 1999)'
_computing_data_collection 'SMART (Bruker, 1999)'
_computing_data_reduction 'SAINT-Plus (Bruker, 1999)'
_computing_molecular_graphics 'Ortep-3 for Windows (Farrugia, 1997)'
_computing_publication_material 'SHELXL-97 (Sheldrick, 1997)'
_computing_structure_refinement 'SHELXL-97 (Sheldrick, 1997)'
_computing_structure_solution 'SHELXS-97 (Sheldrick, 1997)'
_diffrn_ambient_temperature 293(2)
_diffrn_measured_fraction_theta_full 0.999
_diffrn_measured_fraction_theta_max 0.999
_diffrn_measurement_device_type 'Bruker SMART 1000 CCD diffractometer'
_diffrn_measurement_method \w-scans
_diffrn_radiation_monochromator graphite
_diffrn_radiation_source 'fine-focus sealed tube'
_diffrn_radiation_type MoK\a
_diffrn_radiation_wavelength 0.71073
_diffrn_reflns_av_R_equivalents 0.0559
_diffrn_reflns_av_sigmaI/netI 0.0548
_diffrn_reflns_limit_h_max 31
_diffrn_reflns_limit_h_min -31
_diffrn_reflns_limit_k_max 16
_diffrn_reflns_limit_k_min -16
_diffrn_reflns_limit_l_max 13
_diffrn_reflns_limit_l_min -14
_diffrn_reflns_number 15594
_diffrn_reflns_theta_full 28.27
_diffrn_reflns_theta_max 28.27
_diffrn_reflns_theta_min 1.72
_exptl_absorpt_coefficient_mu 0.110
_exptl_absorpt_correction_T_max 0.9762
_exptl_absorpt_correction_T_min 0.9563
_exptl_absorpt_correction_type multi-scan
_exptl_absorpt_process_details 'SADABS (Sheldrick, 1996)'
_exptl_crystal_colour green
_exptl_crystal_density_diffrn 1.256
_exptl_crystal_density_method 'not measured'
_exptl_crystal_description block
_exptl_crystal_F_000 1256
_exptl_crystal_size_max 0.41
_exptl_crystal_size_mid 0.35
_exptl_crystal_size_min 0.22
_refine_diff_density_max 0.397
_refine_diff_density_min -0.282
_refine_diff_density_rms 0.044
_refine_ls_extinction_coef 0.0006(3)
_refine_ls_extinction_expression Fc^*^=kFc[1+0.001xFc^2^\l^3^/sin(2\q)]^-1/4^
_refine_ls_extinction_method SHELXL
_refine_ls_goodness_of_fit_ref 1.003
_refine_ls_hydrogen_treatment constr
_refine_ls_matrix_type full
_refine_ls_number_parameters 205
_refine_ls_number_reflns 3915
_refine_ls_number_restraints 0
_refine_ls_restrained_S_all 1.003
_refine_ls_R_factor_all 0.1107
_refine_ls_R_factor_gt 0.0495
_refine_ls_shift/su_max 0.000
_refine_ls_shift/su_mean 0.000
_refine_ls_structure_factor_coef Fsqd
_refine_ls_weighting_details 'calc w=1/[\s^2^(Fo^2^)+(0.0641P)^2^+1.5756P] where P=(Fo^2^+2Fc^2^)/3'
_refine_ls_weighting_scheme calc
_refine_ls_wR_factor_gt 0.1217
_refine_ls_wR_factor_ref 0.1536
_reflns_number_gt 2130
_reflns_number_total 3915
_reflns_threshold_expression >2sigma(I)
_cod_data_source_file b915214h.txt
_cod_data_source_block 3-Cy5
_cod_original_cell_volume 3155.1(12)
_cod_original_sg_symbol_H-M C2/c
_cod_database_code 7215643

loop_
_symmetry_equiv_pos_as_xyz
'x, y, z'
'-x, y, -z+1/2'
'x+1/2, y+1/2, z'
'-x+1/2, y+1/2, -z+1/2'
'-x, -y, -z'
'x, -y, z-1/2'
'-x+1/2, -y+1/2, -z'
'x+1/2, -y+1/2, z-1/2'

loop_
_atom_site_label
_atom_site_type_symbol
_atom_site_fract_x
_atom_site_fract_y
_atom_site_fract_z
_atom_site_U_iso_or_equiv
_atom_site_adp_type
_atom_site_occupancy
_atom_site_symmetry_multiplicity
_atom_site_calc_flag
_atom_site_refinement_flags
Si Si 0.5000 0.24371(7) 0.2500 0.0410(2) Uani 1 2 d S
N1 N 0.25581(8) 0.04194(17) 0.07098(18) 0.0559(5) Uani 1 1 d .
N2 N 0.37179(7) 0.22572(13) 0.14683(16) 0.0412(4) Uani 1 1 d .
C1 C 0.44393(9) 0.35072(16) 0.2218(2) 0.0426(5) Uani 1 1 d .
C2 C 0.46831(9) 0.45103(17) 0.2353(2) 0.0433(5) Uani 1 1 d .
C3 C 0.43882(9) 0.55916(16) 0.2249(2) 0.0449(5) Uani 1 1 d .
C4 C 0.43453(11) 0.6228(2) 0.3284(2) 0.0612(7) Uani 1 1 d .
H4 H 0.4508 0.5987 0.4054 0.073 Uiso 1 1 calc R
C5 C 0.40636(13) 0.7216(2) 0.3186(3) 0.0810(9) Uani 1 1 d .
H5 H 0.4027 0.7625 0.3893 0.097 Uiso 1 1 calc R
C6 C 0.38374(12) 0.7601(2) 0.2056(4) 0.0807(9) Uani 1 1 d .
H6 H 0.3651 0.8271 0.1993 0.097 Uiso 1 1 calc R
C7 C 0.38885(11) 0.6993(2) 0.1022(3) 0.0716(8) Uani 1 1 d .
H7 H 0.3743 0.7257 0.0250 0.086 Uiso 1 1 calc R
C8 C 0.41556(10) 0.59860(19) 0.1117(2) 0.0555(6) Uani 1 1 d .
H8 H 0.4179 0.5570 0.0410 0.067 Uiso 1 1 calc R
C9 C 0.38306(9) 0.32496(17) 0.20011(19) 0.0412(5) Uani 1 1 d .
C10 C 0.33990(9) 0.39116(18) 0.2343(2) 0.0482(6) Uani 1 1 d .
H10 H 0.3482 0.4589 0.2710 0.058 Uiso 1 1 calc R
C11 C 0.28478(9) 0.35545(19) 0.2132(2) 0.0498(6) Uani 1 1 d .
H11 H 0.2557 0.3990 0.2357 0.060 Uiso 1 1 calc R
C12 C 0.27314(9) 0.25551(19) 0.1589(2) 0.0461(5) Uani 1 1 d .
H12 H 0.2362 0.2302 0.1443 0.055 Uiso 1 1 calc R
C13 C 0.31768(8) 0.19296(17) 0.12627(18) 0.0389(5) Uani 1 1 d .
C14 C 0.30668(9) 0.08585(17) 0.06257(19) 0.0430(5) Uani 1 1 d .
C15 C 0.34527(10) 0.03834(18) -0.0068(2) 0.0503(6) Uani 1 1 d .
H15 H 0.3806 0.0696 -0.0094 0.060 Uiso 1 1 calc R
C16 C 0.33041(11) -0.0563(2) -0.0721(2) 0.0599(7) Uani 1 1 d .
H16 H 0.3554 -0.0888 -0.1206 0.072 Uiso 1 1 calc R
C17 C 0.27858(12) -0.1016(2) -0.0646(2) 0.0627(7) Uani 1 1 d .
H17 H 0.2676 -0.1654 -0.1074 0.075 Uiso 1 1 calc R
C18 C 0.24331(12) -0.0504(2) 0.0076(2) 0.0645(7) Uani 1 1 d .
H18 H 0.2082 -0.0820 0.0131 0.077 Uiso 1 1 calc R
C19 C 0.51025(10) 0.14116(18) 0.1275(2) 0.0536(6) Uani 1 1 d .
H19A H 0.4793 0.1436 0.0616 0.064 Uiso 1 1 calc R
H19B H 0.5453 0.1542 0.0929 0.064 Uiso 1 1 calc R
C20 C 0.5118(2) 0.0330(2) 0.1942(3) 0.1178(15) Uani 1 1 d .
H20A H 0.4920 -0.0208 0.1398 0.141 Uiso 1 1 calc R
H20B H 0.5508 0.0095 0.2104 0.141 Uiso 1 1 calc R

loop_
_atom_site_aniso_label
_atom_site_aniso_U_11
_atom_site_aniso_U_22
_atom_site_aniso_U_33
_atom_site_aniso_U_23
_atom_site_aniso_U_13
_atom_site_aniso_U_12
Si 0.0408(5) 0.0310(4) 0.0505(5) 0.000 0.0017(4) 0.000
N1 0.0539(12) 0.0621(13) 0.0521(12) -0.0023(10) 0.0087(9) -0.0174(10)
N2 0.0411(10) 0.0371(10) 0.0446(10) 0.0021(8) 0.0008(8) 0.0006(7)
C1 0.0437(12) 0.0344(11) 0.0483(13) -0.0017(9) -0.0007(10) 0.0010(9)
C2 0.0465(12) 0.0352(11) 0.0471(13) -0.0008(9) 0.0003(10) 0.0032(9)
C3 0.0441(12) 0.0318(11) 0.0574(14) -0.0002(10) -0.0003(10) -0.0016(9)
C4 0.0746(17) 0.0474(14) 0.0606(16) -0.0064(12) 0.0031(13) 0.0073(12)
C5 0.093(2) 0.0484(16) 0.101(2) -0.0246(16) 0.0079(19) 0.0139(15)
C6 0.0729(19) 0.0380(14) 0.127(3) -0.0021(17) -0.0058(19) 0.0145(13)
C7 0.0697(18) 0.0465(15) 0.093(2) 0.0151(15) -0.0139(15) 0.0059(13)
C8 0.0588(15) 0.0460(13) 0.0595(16) 0.0016(11) -0.0026(12) 0.0049(11)
C9 0.0455(12) 0.0337(11) 0.0433(12) 0.0026(9) 0.0000(9) 0.0021(9)
C10 0.0522(13) 0.0410(12) 0.0510(14) -0.0035(10) 0.0042(11) 0.0055(10)
C11 0.0451(13) 0.0548(14) 0.0496(14) -0.0011(11) 0.0052(10) 0.0117(11)
C12 0.0356(11) 0.0565(14) 0.0454(12) 0.0027(11) 0.0017(9) 0.0020(10)
C13 0.0396(12) 0.0415(12) 0.0349(11) 0.0047(9) 0.0005(9) -0.0024(9)
C14 0.0459(12) 0.0410(12) 0.0404(12) 0.0067(10) -0.0021(10) -0.0051(10)
C15 0.0471(13) 0.0432(13) 0.0598(15) -0.0003(11) 0.0027(11) 0.0004(10)
C16 0.0653(16) 0.0457(14) 0.0680(17) -0.0088(12) 0.0047(13) 0.0040(12)
C17 0.0807(19) 0.0462(14) 0.0588(16) -0.0051(12) -0.0018(14) -0.0111(13)
C18 0.0679(17) 0.0668(17) 0.0575(16) -0.0037(14) 0.0016(13) -0.0298(14)
C19 0.0505(14) 0.0499(14) 0.0606(15) -0.0086(12) 0.0066(11) 0.0025(11)
C20 0.209(5) 0.0396(16) 0.115(3) -0.0094(17) 0.062(3) 0.008(2)

loop_
_atom_type_symbol
_atom_type_description
_atom_type_scat_dispersion_real
_atom_type_scat_dispersion_imag
_atom_type_scat_source
C C 0.0033 0.0016 'International Tables Vol C Tables 4.2.6.8 and 6.1.1.4'
H H 0.0000 0.0000 'International Tables Vol C Tables 4.2.6.8 and 6.1.1.4'
N N 0.0061 0.0033 'International Tables Vol C Tables 4.2.6.8 and 6.1.1.4'
Si Si 0.0817 0.0704 'International Tables Vol C Tables 4.2.6.8 and 6.1.1.4'

loop_
_geom_angle_atom_site_label_1
_geom_angle_atom_site_label_2
_geom_angle_atom_site_label_3
_geom_angle
_geom_angle_site_symmetry_1
_geom_angle_site_symmetry_3
C19 Si C19 95.73(16) . 2_655
C19 Si C1 115.85(10) . 2_655
C19 Si C1 120.10(10) 2_655 2_655
C19 Si C1 120.10(10) . .
C19 Si C1 115.85(10) 2_655 .
C1 Si C1 91.34(13) 2_655 .
C18 N1 C14 116.9(2) . .
C13 N2 C9 118.43(18) . .
C2 C1 C9 127.63(19) . .
C2 C1 Si 108.87(15) . .
C9 C1 Si 123.28(15) . .
C1 C2 C3 126.68(19) . .
C1 C2 C2 115.44(12) . 2_655
C3 C2 C2 117.88(11) . 2_655
C8 C3 C4 118.2(2) . .
C8 C3 C2 120.9(2) . .
C4 C3 C2 120.8(2) . .
C5 C4 C3 120.6(3) . .
C5 C4 H4 119.7 . .
C3 C4 H4 119.7 . .
C6 C5 C4 120.5(3) . .
C6 C5 H5 119.7 . .
C4 C5 H5 119.7 . .
C7 C6 C5 119.4(2) . .
C7 C6 H6 120.3 . .
C5 C6 H6 120.3 . .
C6 C7 C8 120.4(3) . .
C6 C7 H7 119.8 . .
C8 C7 H7 119.8 . .
C3 C8 C7 120.8(2) . .
C3 C8 H8 119.6 . .
C7 C8 H8 119.6 . .
N2 C9 C10 121.07(19) . .
N2 C9 C1 113.67(18) . .
C10 C9 C1 125.20(19) . .
C11 C10 C9 119.5(2) . .
C11 C10 H10 120.3 . .
C9 C10 H10 120.3 . .
C12 C11 C10 119.7(2) . .
C12 C11 H11 120.2 . .
C10 C11 H11 120.2 . .
C11 C12 C13 118.5(2) . .
C11 C12 H12 120.7 . .
C13 C12 H12 120.7 . .
N2 C13 C12 122.8(2) . .
N2 C13 C14 116.93(18) . .
C12 C13 C14 120.23(19) . .
N1 C14 C15 122.3(2) . .
N1 C14 C13 115.6(2) . .
C15 C14 C13 122.00(19) . .
C16 C15 C14 119.0(2) . .
C16 C15 H15 120.5 . .
C14 C15 H15 120.5 . .
C17 C16 C15 119.3(2) . .
C17 C16 H16 120.4 . .
C15 C16 H16 120.4 . .
C16 C17 C18 118.1(2) . .
C16 C17 H17 121.0 . .
C18 C17 H17 121.0 . .
N1 C18 C17 124.5(2) . .
N1 C18 H18 117.7 . .
C17 C18 H18 117.7 . .
C20 C19 Si 103.95(18) . .
C20 C19 H19A 111.0 . .
Si C19 H19A 111.0 . .
C20 C19 H19B 111.0 . .
Si C19 H19B 111.0 . .
H19A C19 H19B 109.0 . .
C20 C20 C19 115.5(2) 2_655 .
C20 C20 H20A 108.4 2_655 .
C19 C20 H20A 108.4 . .
C20 C20 H20B 108.4 2_655 .
C19 C20 H20B 108.4 . .
H20A C20 H20B 107.5 . .

loop_
_geom_bond_atom_site_label_1
_geom_bond_atom_site_label_2
_geom_bond_distance
_geom_bond_site_symmetry_2
Si C19 1.867(2) .
Si C19 1.867(2) 2_655
Si C1 1.870(2) 2_655
Si C1 1.870(2) .
N1 C18 1.339(3) .
N1 C14 1.340(3) .
N2 C13 1.346(3) .
N2 C9 1.357(3) .
C1 C2 1.357(3) .
C1 C9 1.478(3) .
C2 C3 1.494(3) .
C2 C2 1.510(4) 2_655
C3 C8 1.380(3) .
C3 C4 1.384(3) .
C4 C5 1.380(3) .
C4 H4 0.9300 .
C5 C6 1.369(4) .
C5 H5 0.9300 .
C6 C7 1.367(4) .
C6 H6 0.9300 .
C7 C8 1.383(3) .
C7 H7 0.9300 .
C8 H8 0.9300 .
C9 C10 1.393(3) .
C10 C11 1.380(3) .
C10 H10 0.9300 .
C11 C12 1.371(3) .
C11 H11 0.9300 .
C12 C13 1.388(3) .
C12 H12 0.9300 .
C13 C14 1.490(3) .
C14 C15 1.384(3) .
C15 C16 1.382(3) .
C15 H15 0.9300 .
C16 C17 1.366(4) .
C16 H16 0.9300 .
C17 C18 1.368(4) .
C17 H17 0.9300 .
C18 H18 0.9300 .
C19 C20 1.507(4) .
C19 H19A 0.9700 .
C19 H19B 0.9700 .
C20 C20 1.397(6) 2_655
C20 H20A 0.9700 .
C20 H20B 0.9700 .

loop_
_geom_torsion_atom_site_label_1
_geom_torsion_atom_site_label_2
_geom_torsion_atom_site_label_3
_geom_torsion_atom_site_label_4
_geom_torsion
_geom_torsion_site_symmetry_1
_geom_torsion_site_symmetry_4
C19 Si C1 C2 -121.76(17) . .
C19 Si C1 C2 124.09(17) 2_655 .
C1 Si C1 C2 -0.58(12) 2_655 .
C19 Si C1 C9 63.2(2) . .
C19 Si C1 C9 -50.9(2) 2_655 .
C1 Si C1 C9 -175.6(2) 2_655 .
C9 C1 C2 C3 -3.2(4) . .
Si C1 C2 C3 -177.94(19) . .
C9 C1 C2 C2 176.3(2) . 2_655
Si C1 C2 C2 1.5(3) . 2_655
C1 C2 C3 C8 -72.1(3) . .
C2 C2 C3 C8 108.4(3) 2_655 .
C1 C2 C3 C4 108.4(3) . .
C2 C2 C3 C4 -71.0(3) 2_655 .
C8 C3 C4 C5 1.7(4) . .
C2 C3 C4 C5 -178.8(2) . .
C3 C4 C5 C6 -2.1(4) . .
C4 C5 C6 C7 0.5(5) . .
C5 C6 C7 C8 1.4(4) . .
C4 C3 C8 C7 0.2(4) . .
C2 C3 C8 C7 -179.3(2) . .
C6 C7 C8 C3 -1.8(4) . .
C13 N2 C9 C10 0.8(3) . .
C13 N2 C9 C1 178.13(18) . .
C2 C1 C9 N2 157.2(2) . .
Si C1 C9 N2 -28.8(3) . .
C2 C1 C9 C10 -25.5(4) . .
Si C1 C9 C10 148.46(19) . .
N2 C9 C10 C11 -0.2(3) . .
C1 C9 C10 C11 -177.3(2) . .
C9 C10 C11 C12 -0.1(3) . .
C10 C11 C12 C13 -0.2(3) . .
C9 N2 C13 C12 -1.0(3) . .
C9 N2 C13 C14 177.35(17) . .
C11 C12 C13 N2 0.7(3) . .
C11 C12 C13 C14 -177.58(19) . .
C18 N1 C14 C15 -0.7(3) . .
C18 N1 C14 C13 175.5(2) . .
N2 C13 C14 N1 163.63(18) . .
C12 C13 C14 N1 -18.0(3) . .
N2 C13 C14 C15 -20.1(3) . .
C12 C13 C14 C15 158.3(2) . .
N1 C14 C15 C16 1.6(3) . .
C13 C14 C15 C16 -174.5(2) . .
C14 C15 C16 C17 -1.3(4) . .
C15 C16 C17 C18 0.2(4) . .
C14 N1 C18 C17 -0.4(4) . .
C16 C17 C18 N1 0.6(4) . .
C19 Si C19 C20 -6.4(2) 2_655 .
C1 Si C19 C20 121.1(2) 2_655 .
C1 Si C19 C20 -130.8(2) . .
Si C19 C20 C20 19.7(6) . 2_655
